data_7207869
loop_
_publ_author_name
'Thu\'ery, Pierre'

_publ_section_title
;
 Uranyl--lanthanide heterometallic assemblies with 1,2-ethanedisulfonate
 and cucurbit[6]uril ligands
;
_journal_issue 10
_journal_name_full CrystEngComm
_journal_page_first 3363
_journal_paper_doi 10.1039/c2ce25091h
_journal_volume 14
_journal_year 2012
_chemical_formula_sum 'C44 H104 N26 Nd2 O78 S8 U4'
_chemical_formula_weight 3742.61
_space_group_IT_number 12
_symmetry_cell_setting monoclinic
_symmetry_space_group_name_Hall '-C 2y'
_symmetry_space_group_name_H-M 'C 1 2/m 1'
_atom_sites_solution_hydrogens geom
_atom_sites_solution_primary direct
_atom_sites_solution_secondary difmap
_audit_creation_method SHELXL-97
_cell_angle_alpha 90.00
_cell_angle_beta 99.607(3)
_cell_angle_gamma 90.00
_cell_formula_units_Z 2
_cell_length_a 31.3656(7)
_cell_length_b 14.1509(6)
_cell_length_c 12.4299(5)
_cell_measurement_reflns_used 85166
_cell_measurement_temperature 293(2)
_cell_measurement_theta_max 30.51
_cell_measurement_theta_min 2.87
_cell_volume 5439.7(3)
_computing_cell_refinement 'HKL2000 (Otwinowski & Minor, 1997)'
_computing_data_collection 'COLLECT (Nonius, 1998)'
_computing_data_reduction 'HKL2000 (Otwinowski & Minor, 1997)'
_computing_molecular_graphics 'SHELXTL (Sheldrick, 2008)'
_computing_publication_material 'SHELXTL (Sheldrick, 2008); PLATON (Spek, 2003)'
_computing_structure_refinement 'SHELXL-97 (Sheldrick, 2008)'
_computing_structure_solution 'SHELXS-97 (Sheldrick, 2008)'
_diffrn_ambient_temperature 293(2)
_diffrn_measured_fraction_theta_full 0.998
_diffrn_measured_fraction_theta_max 0.998
_diffrn_measurement_device_type 'Nonius Kappa-CCD area-detector diffractometer'
_diffrn_measurement_method 'two \f and seven \w scans with 2\% steps (503 frames)'
_diffrn_radiation_monochromator graphite
_diffrn_radiation_source 'fine-focus sealed tube'
_diffrn_radiation_type MoK\a
_diffrn_radiation_wavelength 0.71073
_diffrn_reflns_av_R_equivalents 0.0363
_diffrn_reflns_av_sigmaI/netI 0.0527
_diffrn_reflns_limit_h_max 44
_diffrn_reflns_limit_h_min -44
_diffrn_reflns_limit_k_max 20
_diffrn_reflns_limit_k_min -20
_diffrn_reflns_limit_l_max 17
_diffrn_reflns_limit_l_min -17
_diffrn_reflns_number 85166
_diffrn_reflns_theta_full 30.51
_diffrn_reflns_theta_max 30.51
_diffrn_reflns_theta_min 2.87
_diffrn_standards_decay_% 0
_diffrn_standards_interval_time 0
_diffrn_standards_number 0
_exptl_absorpt_coefficient_mu 7.150
_exptl_absorpt_correction_T_max 0.606
_exptl_absorpt_correction_T_min 0.414
_exptl_absorpt_correction_type multi-scan
_exptl_absorpt_process_details 'SCALEPACK (Otwinowski & Minor, 1997)'
_exptl_crystal_colour 'translucent light yellow'
_exptl_crystal_density_diffrn 2.285
_exptl_crystal_density_method 'not measured'
_exptl_crystal_description platelet
_exptl_crystal_F_000 3580
_exptl_crystal_size_max 0.14
_exptl_crystal_size_mid 0.12
_exptl_crystal_size_min 0.07
_refine_diff_density_max 1.642
_refine_diff_density_min -1.882
_refine_diff_density_rms 0.186
_refine_ls_extinction_method none
_refine_ls_goodness_of_fit_ref 0.988
_refine_ls_hydrogen_treatment constr
_refine_ls_matrix_type full
_refine_ls_number_parameters 403
_refine_ls_number_reflns 8592
_refine_ls_number_restraints 60
_refine_ls_restrained_S_all 1.018
_refine_ls_R_factor_all 0.0582
_refine_ls_R_factor_gt 0.0379
_refine_ls_shift/su_max 0.001
_refine_ls_shift/su_mean 0.000
_refine_ls_structure_factor_coef Fsqd
_refine_ls_weighting_details 'calc w=1/[\s^2^(Fo^2^)+(0.0603P)^2^] where P=(Fo^2^+2Fc^2^)/3'
_refine_ls_weighting_scheme calc
_refine_ls_wR_factor_gt 0.0966
_refine_ls_wR_factor_ref 0.1035
_reflns_number_gt 6467
_reflns_number_total 8592
_reflns_threshold_expression >2sigma(I)
_cod_data_source_file c2ce25091h.txt
_cod_data_source_block 1
_cod_original_sg_symbol_H-M 'C 2/m'
_cod_database_code 7207869

loop_
_symmetry_equiv_pos_as_xyz
'x, y, z'
'-x, y, -z'
'x+1/2, y+1/2, z'
'-x+1/2, y+1/2, -z'
'-x, -y, -z'
'x, -y, z'
'-x+1/2, -y+1/2, -z'
'x+1/2, -y+1/2, z'

loop_
_atom_site_label
_atom_site_type_symbol
_atom_site_fract_x
_atom_site_fract_y
_atom_site_fract_z
_atom_site_U_iso_or_equiv
_atom_site_adp_type
_atom_site_occupancy
_atom_site_symmetry_multiplicity
_atom_site_calc_flag
_atom_site_refinement_flags
U1 U 0.693403(7) 1.0000 0.422185(18) 0.02474(7) Uani 1 2 d S
U2 U 0.691390(7) 1.0000 0.722366(19) 0.02738(7) Uani 1 2 d S
Nd Nd 0.583247(12) 0.5000 -0.08852(3) 0.03804(11) Uani 1 2 d S
S1 S 0.71324(4) 0.76607(9) 0.31268(9) 0.0307(2) Uani 1 1 d .
S2 S 0.67022(5) 0.67256(10) -0.01979(10) 0.0416(3) Uani 1 1 d .
O1 O 0.74978(13) 1.0000 0.4226(4) 0.0336(11) Uani 1 2 d S
O2 O 0.63673(13) 1.0000 0.4188(4) 0.0311(10) Uani 1 2 d S
O3 O 0.74743(15) 1.0000 0.7776(4) 0.0371(11) Uani 1 2 d S
O4 O 0.63544(15) 1.0000 0.6732(4) 0.0371(11) Uani 1 2 d S
O5 O 0.68882(11) 0.8369(2) 0.3651(3) 0.0395(8) Uani 1 1 d .
O6 O 0.71697(11) 0.6777(3) 0.3711(3) 0.0425(8) Uani 1 1 d .
O7 O 0.75423(10) 0.8017(3) 0.2906(3) 0.0420(9) Uani 1 1 d .
O8 O 0.63761(15) 0.6048(3) 0.0015(3) 0.0634(13) Uani 1 1 d .
O9 O 0.69838(16) 0.6351(3) -0.0895(3) 0.0702(13) Uani 1 1 d .
O10 O 0.65131(12) 0.7613(3) -0.0580(3) 0.0477(9) Uani 1 1 d .
O11 O 0.70184(10) 0.9061(2) 0.5782(2) 0.0312(7) Uani 1 1 d .
H11 H 0.7315 0.8912 0.5932 0.037 Uiso 1 1 d R
O12 O 0.67927(17) 1.0000 0.2243(4) 0.0452(13) Uani 1 2 d S
H12A H 0.6960 1.0000 0.1803 0.054 Uiso 1 2 d SR
H12B H 0.6548 1.0000 0.1978 0.054 Uiso 1 2 d SR
O13 O 0.68725(12) 0.8322(3) 0.7752(3) 0.0437(9) Uani 1 1 d .
H13A H 0.6997 0.7831 0.7466 0.052 Uiso 1 1 d R
H13B H 0.6632 0.8030 0.7923 0.052 Uiso 1 1 d R
O14 O 0.67417(18) 1.0000 0.9033(4) 0.0506(14) Uani 1 2 d S
H14A H 0.6870 1.0000 0.9656 0.061 Uiso 1 2 d SR
H14B H 0.6474 1.0000 0.8972 0.061 Uiso 1 2 d SR
O15 O 0.59915(10) 0.6060(3) -0.2319(3) 0.0418(9) Uani 1 1 d .
O16 O 0.59532(12) 0.6248(3) -0.7141(3) 0.0509(10) Uani 1 1 d .
O17 O 0.50022(12) 0.7342(3) -0.2559(3) 0.0533(10) Uani 1 1 d .
O18 O 0.53840(17) 0.6329(4) -0.0696(5) 0.0940(14) Uani 1 1 d U
H18A H 0.5262 0.6849 -0.0953 0.113 Uiso 1 1 d R
H18B H 0.5412 0.6454 0.0056 0.113 Uiso 1 1 d R
O19 O 0.5721(2) 0.5000 0.1084(5) 0.0605(15) Uani 1 2 d SU
H19 H 0.5815 0.5517 0.1555 0.073 Uiso 1 1 d R
O20 O 0.5146(3) 0.5000 -0.2226(8) 0.119(2) Uani 1 2 d SU
H20 H 0.4938 0.5516 -0.2416 0.142 Uiso 1 1 d R
O21 O 0.4960(4) 1.0000 0.1549(13) 0.167(3) Uani 1 2 d SU
O22 O 0.5363(4) 1.0000 0.2972(12) 0.157(3) Uani 1 2 d SU
O23 O 0.4680(4) 1.0000 0.2878(11) 0.154(3) Uani 1 2 d SU
O24 O 0.73776(16) 1.0000 0.0858(5) 0.0525(15) Uani 1 2 d S
O25 O 0.5956(3) 0.9341(9) 0.9300(9) 0.099(4) Uani 0.50 1 d PU
O26 O 0.5975(3) 1.0000 0.1431(10) 0.159(4) Uani 1 2 d SU
O27 O 0.5562(3) 0.7650(9) 0.0901(9) 0.090(3) Uani 0.50 1 d PU
N1 N 0.64624(12) 0.5854(3) -0.3524(3) 0.0373(10) Uani 1 1 d .
N2 N 0.60397(12) 0.7125(3) -0.3688(3) 0.0379(10) Uani 1 1 d .
N3 N 0.60508(13) 0.7220(3) -0.5645(3) 0.0408(10) Uani 1 1 d .
N4 N 0.63843(13) 0.5857(3) -0.5519(3) 0.0399(10) Uani 1 1 d .
N5 N 0.53571(14) 0.7931(3) -0.3894(4) 0.0414(10) Uani 1 1 d .
N6 N 0.53549(14) 0.8010(3) -0.5845(4) 0.0430(11) Uani 1 1 d .
N7 N 0.4988(4) 1.0000 0.2518(10) 0.094(3) Uani 1 2 d S
C1 C 0.67970(16) 0.7470(4) 0.1841(4) 0.0408(12) Uani 1 1 d .
H1A H 0.6542 0.7118 0.1947 0.049 Uiso 1 1 calc R
H1B H 0.6703 0.8074 0.1516 0.049 Uiso 1 1 calc R
C2 C 0.70359(18) 0.6931(4) 0.1081(4) 0.0452(13) Uani 1 1 d .
H2A H 0.7133 0.6330 0.1411 0.054 Uiso 1 1 calc R
H2B H 0.7289 0.7287 0.0969 0.054 Uiso 1 1 calc R
C3 C 0.61503(15) 0.6319(4) -0.3110(4) 0.0370(12) Uani 1 1 d .
C4 C 0.65625(15) 0.6315(4) -0.4503(4) 0.0368(12) Uani 1 1 d .
H4 H 0.6873 0.6435 -0.4451 0.044 Uiso 1 1 calc R
C5 C 0.62989(16) 0.7248(4) -0.4553(4) 0.0409(12) Uani 1 1 d .
H5 H 0.6486 0.7805 -0.4435 0.049 Uiso 1 1 calc R
C6 C 0.61114(16) 0.6408(4) -0.6187(4) 0.0388(12) Uani 1 1 d .
C7 C 0.57948(16) 0.7855(4) -0.3292(4) 0.0421(12) Uani 1 1 d .
H7A H 0.5942 0.8453 -0.3334 0.050 Uiso 1 1 calc R
H7B H 0.5781 0.7734 -0.2530 0.050 Uiso 1 1 calc R
C8 C 0.57901(18) 0.7986(4) -0.6134(5) 0.0467(14) Uani 1 1 d .
H8A H 0.5764 0.7939 -0.6921 0.056 Uiso 1 1 calc R
H8B H 0.5936 0.8577 -0.5912 0.056 Uiso 1 1 calc R
C9 C 0.50022(16) 0.7718(4) -0.3448(4) 0.0406(12) Uani 1 1 d .
C10 C 0.52508(17) 0.8460(4) -0.4902(4) 0.0436(13) Uani 1 1 d .
H10 H 0.5367 0.9104 -0.4823 0.052 Uiso 1 1 calc R
C11 C 0.6665(2) 0.5000 -0.3067(5) 0.0394(18) Uani 1 2 d S
H11A H 0.6665 0.5000 -0.2287 0.047 Uiso 1 2 calc SR
H11B H 0.6965 0.5000 -0.3175 0.047 Uiso 1 2 calc SR
C12 C 0.6568(2) 0.5000 -0.5912(6) 0.045(2) Uani 1 2 d S
H12C H 0.6879 0.5000 -0.5671 0.054 Uiso 1 2 calc SR
H12D H 0.6515 0.5000 -0.6703 0.054 Uiso 1 2 calc SR

loop_
_atom_site_aniso_label
_atom_site_aniso_U_11
_atom_site_aniso_U_22
_atom_site_aniso_U_33
_atom_site_aniso_U_23
_atom_site_aniso_U_13
_atom_site_aniso_U_12
U1 0.02388(12) 0.02744(14) 0.02327(12) 0.000 0.00498(9) 0.000
U2 0.03039(13) 0.02875(14) 0.02324(12) 0.000 0.00515(9) 0.000
Nd 0.03037(19) 0.0557(3) 0.02977(19) 0.000 0.01017(15) 0.000
S1 0.0345(6) 0.0304(6) 0.0279(6) -0.0061(5) 0.0073(4) -0.0009(5)
S2 0.0613(8) 0.0384(7) 0.0244(6) -0.0004(5) 0.0054(6) -0.0045(6)
O1 0.023(2) 0.038(3) 0.041(3) 0.000 0.0078(19) 0.000
O2 0.025(2) 0.031(3) 0.037(3) 0.000 0.0044(19) 0.000
O3 0.033(2) 0.038(3) 0.038(3) 0.000 0.000(2) 0.000
O4 0.031(2) 0.039(3) 0.042(3) 0.000 0.005(2) 0.000
O5 0.0414(18) 0.036(2) 0.044(2) -0.0125(17) 0.0155(15) -0.0019(16)
O6 0.050(2) 0.034(2) 0.045(2) 0.0051(17) 0.0123(17) 0.0058(16)
O7 0.0331(17) 0.047(2) 0.047(2) -0.0121(18) 0.0102(15) -0.0105(16)
O8 0.091(3) 0.055(3) 0.039(2) 0.006(2) -0.005(2) -0.033(2)
O9 0.095(3) 0.077(3) 0.040(2) -0.006(2) 0.015(2) 0.031(3)
O10 0.061(2) 0.039(2) 0.044(2) 0.0070(18) 0.0112(18) 0.0001(18)
O11 0.0378(16) 0.0276(18) 0.0283(16) 0.0030(13) 0.0061(13) 0.0026(14)
O12 0.044(3) 0.059(4) 0.033(3) 0.000 0.006(2) 0.000
O13 0.055(2) 0.036(2) 0.045(2) 0.0068(17) 0.0221(17) -0.0022(17)
O14 0.059(3) 0.064(4) 0.031(3) 0.000 0.015(2) 0.000
O15 0.0378(18) 0.061(3) 0.0279(17) 0.0037(17) 0.0094(14) 0.0031(17)
O16 0.051(2) 0.067(3) 0.0303(19) -0.0005(19) -0.0074(16) 0.000(2)
O17 0.047(2) 0.068(3) 0.044(2) 0.012(2) 0.0065(18) 0.012(2)
O18 0.095(3) 0.111(4) 0.080(3) 0.011(2) 0.028(2) 0.029(2)
O19 0.071(3) 0.075(4) 0.040(3) 0.000 0.023(3) 0.000
O20 0.097(4) 0.149(5) 0.107(5) 0.000 0.009(4) 0.000
O21 0.136(5) 0.197(7) 0.167(7) 0.000 0.026(5) 0.000
O22 0.123(5) 0.184(7) 0.163(7) 0.000 0.020(5) 0.000
O23 0.118(5) 0.186(7) 0.163(7) 0.000 0.041(5) 0.000
O24 0.042(3) 0.075(4) 0.042(3) 0.000 0.012(2) 0.000
O25 0.084(6) 0.128(8) 0.086(7) -0.013(6) 0.014(5) 0.017(6)
O26 0.096(6) 0.248(9) 0.127(7) 0.000 -0.002(5) 0.000
O27 0.094(6) 0.112(7) 0.070(6) -0.016(6) 0.035(5) -0.021(6)
N1 0.0272(19) 0.058(3) 0.026(2) 0.001(2) 0.0047(16) -0.0040(19)
N2 0.034(2) 0.052(3) 0.028(2) -0.004(2) 0.0054(17) -0.0085(19)
N3 0.038(2) 0.054(3) 0.028(2) 0.002(2) -0.0007(17) -0.010(2)
N4 0.034(2) 0.060(3) 0.025(2) 0.000(2) 0.0034(16) -0.007(2)
N5 0.045(2) 0.041(3) 0.036(2) 0.002(2) 0.0013(19) -0.0066(19)
N6 0.047(2) 0.043(3) 0.038(2) 0.004(2) 0.0030(19) -0.009(2)
N7 0.093(8) 0.117(10) 0.071(7) 0.000 0.012(6) 0.000
C1 0.043(3) 0.047(3) 0.032(3) -0.009(2) 0.006(2) -0.005(2)
C2 0.054(3) 0.047(3) 0.034(3) -0.010(2) 0.005(2) 0.000(3)
C3 0.030(2) 0.051(3) 0.028(2) 0.000(2) -0.0004(19) -0.011(2)
C4 0.028(2) 0.058(4) 0.025(2) -0.004(2) 0.0049(18) -0.013(2)
C5 0.039(3) 0.053(3) 0.029(2) 0.001(2) 0.001(2) -0.017(2)
C6 0.032(2) 0.051(3) 0.032(3) 0.000(2) 0.004(2) -0.009(2)
C7 0.049(3) 0.042(3) 0.034(3) -0.008(2) 0.003(2) -0.006(2)
C8 0.053(3) 0.049(4) 0.037(3) 0.007(3) 0.006(2) -0.017(3)
C9 0.050(3) 0.034(3) 0.038(3) -0.002(2) 0.005(2) 0.005(2)
C10 0.060(3) 0.026(3) 0.042(3) 0.002(2) 0.000(3) -0.005(2)
C11 0.026(3) 0.069(6) 0.022(3) 0.000 -0.001(3) 0.000
C12 0.034(4) 0.077(6) 0.025(3) 0.000 0.008(3) 0.000

loop_
_atom_type_symbol
_atom_type_description
_atom_type_scat_dispersion_real
_atom_type_scat_dispersion_imag
_atom_type_scat_source
C C 0.0033 0.0016 'International Tables Vol C Tables 4.2.6.8 and 6.1.1.4'
H H 0.0000 0.0000 'International Tables Vol C Tables 4.2.6.8 and 6.1.1.4'
N N 0.0061 0.0033 'International Tables Vol C Tables 4.2.6.8 and 6.1.1.4'
Nd Nd -0.1943 3.0179 'International Tables Vol C Tables 4.2.6.8 and 6.1.1.4'
O O 0.0106 0.0060 'International Tables Vol C Tables 4.2.6.8 and 6.1.1.4'
S S 0.1246 0.1234 'International Tables Vol C Tables 4.2.6.8 and 6.1.1.4'
U U -9.6767 9.6646 'International Tables Vol C Tables 4.2.6.8 and 6.1.1.4'

loop_
_geom_angle_atom_site_label_1
_geom_angle_atom_site_label_2
_geom_angle_atom_site_label_3
_geom_angle
_geom_angle_site_symmetry_1
_geom_angle_site_symmetry_3
O1 U1 O2 178.8(2) . .
O1 U1 O11 91.30(15) . 6_575
O2 U1 O11 89.65(15) . 6_575
O1 U1 O11 91.30(15) . .
O2 U1 O11 89.65(15) . .
O11 U1 O11 69.56(16) 6_575 .
O1 U1 O5 90.65(9) . .
O2 U1 O5 89.01(9) . .
O11 U1 O5 141.60(12) 6_575 .
O11 U1 O5 72.06(12) . .
O1 U1 O5 90.65(9) . 6_575
O2 U1 O5 89.01(9) . 6_575
O11 U1 O5 72.06(12) 6_575 6_575
O11 U1 O5 141.60(12) . 6_575
O5 U1 O5 146.26(18) . 6_575
O1 U1 O12 91.0(2) . .
O2 U1 O12 87.9(2) . .
O11 U1 O12 145.14(8) 6_575 .
O11 U1 O12 145.14(8) . .
O5 U1 O12 73.14(9) . .
O5 U1 O12 73.14(9) 6_575 .
O4 U2 O3 177.6(2) . .
O4 U2 O11 89.61(16) . .
O3 U2 O11 92.33(16) . .
O4 U2 O11 89.61(16) . 6_575
O3 U2 O11 92.33(16) . 6_575
O11 U2 O11 70.67(16) . 6_575
O4 U2 O14 87.6(2) . .
O3 U2 O14 90.0(2) . .
O11 U2 O14 144.56(8) . .
O11 U2 O14 144.56(8) 6_575 .
O4 U2 O13 89.92(10) . 6_575
O3 U2 O13 89.41(10) . 6_575
O11 U2 O13 141.55(12) . 6_575
O11 U2 O13 70.88(12) 6_575 6_575
O14 U2 O13 73.80(9) . 6_575
O4 U2 O13 89.92(10) . .
O3 U2 O13 89.41(10) . .
O11 U2 O13 70.88(12) . .
O11 U2 O13 141.55(12) 6_575 .
O14 U2 O13 73.80(9) . .
O13 U2 O13 147.57(17) 6_575 .
O18 Nd O18 104.2(3) 6_565 .
O18 Nd O8 146.03(17) 6_565 .
O18 Nd O8 81.42(19) . .
O18 Nd O8 81.42(19) 6_565 6_565
O18 Nd O8 146.03(17) . 6_565
O8 Nd O8 76.6(2) . 6_565
O18 Nd O15 77.48(16) 6_565 6_565
O18 Nd O15 138.78(16) . 6_565
O8 Nd O15 120.36(14) . 6_565
O8 Nd O15 75.17(13) 6_565 6_565
O18 Nd O15 138.78(16) 6_565 .
O18 Nd O15 77.48(16) . .
O8 Nd O15 75.17(13) . .
O8 Nd O15 120.36(14) 6_565 .
O15 Nd O15 75.76(18) 6_565 .
O18 Nd O20 66.92(18) 6_565 .
O18 Nd O20 66.92(18) . .
O8 Nd O20 141.38(11) . .
O8 Nd O20 141.38(11) 6_565 .
O15 Nd O20 76.78(19) 6_565 .
O15 Nd O20 76.78(19) . .
O18 Nd O19 74.03(16) 6_565 .
O18 Nd O19 74.03(16) . .
O8 Nd O19 75.56(15) . .
O8 Nd O19 75.56(15) 6_565 .
O15 Nd O19 141.59(9) 6_565 .
O15 Nd O19 141.59(9) . .
O20 Nd O19 113.8(3) . .
O6 S1 O7 113.4(2) . .
O6 S1 O5 111.8(2) . .
O7 S1 O5 112.9(2) . .
O6 S1 C1 107.9(3) . .
O7 S1 C1 107.0(2) . .
O5 S1 C1 103.1(2) . .
O10 S2 O9 112.6(3) . .
O10 S2 O8 111.8(3) . .
O9 S2 O8 112.8(3) . .
O10 S2 C2 107.6(3) . .
O9 S2 C2 105.7(3) . .
O8 S2 C2 105.8(3) . .
S1 O5 U1 140.3(2) . .
S2 O8 Nd 142.2(3) . .
U2 O11 U1 107.95(14) . .
U2 O11 H11 103.9 . .
U1 O11 H11 105.2 . .
U1 O12 H12A 130.5 . .
U1 O12 H12B 115.3 . .
H12A O12 H12B 114.2 . .
U2 O13 H13A 126.3 . .
U2 O13 H13B 125.2 . .
H13A O13 H13B 99.9 . .
U2 O14 H14A 137.9 . .
U2 O14 H14B 107.3 . .
H14A O14 H14B 114.8 . .
C3 O15 Nd 157.7(4) . .
Nd O18 H18A 150.0 . .
Nd O18 H18B 106.8 . .
H18A O18 H18B 99.7 . .
Nd O19 H19 121.0 . .
Nd O20 H20 128.7 . .
C3 N1 C11 124.1(5) . .
C3 N1 C4 111.7(4) . .
C11 N1 C4 124.2(5) . .
C3 N2 C7 121.9(4) . .
C3 N2 C5 111.3(4) . .
C7 N2 C5 124.6(5) . .
C6 N3 C8 123.1(4) . .
C6 N3 C5 112.9(5) . .
C8 N3 C5 123.9(5) . .
C6 N4 C4 113.3(5) . .
C6 N4 C12 121.5(5) . .
C4 N4 C12 123.2(5) . .
C9 N5 C10 112.4(4) . .
C9 N5 C7 122.7(4) . .
C10 N5 C7 123.0(4) . .
C9 N6 C10 113.0(4) 2_654 .
C9 N6 C8 122.0(5) 2_654 .
C10 N6 C8 124.3(4) . .
O23 N7 O21 118.4(15) . .
O23 N7 O22 129.8(15) . .
O21 N7 O22 111.9(14) . .
C2 C1 S1 111.0(4) . .
C2 C1 H1A 109.4 . .
S1 C1 H1A 109.4 . .
C2 C1 H1B 109.4 . .
S1 C1 H1B 109.4 . .
H1A C1 H1B 108.0 . .
C1 C2 S2 111.3(4) . .
C1 C2 H2A 109.4 . .
S2 C2 H2A 109.4 . .
C1 C2 H2B 109.4 . .
S2 C2 H2B 109.4 . .
H2A C2 H2B 108.0 . .
O15 C3 N1 125.1(5) . .
O15 C3 N2 124.8(5) . .
N1 C3 N2 110.1(4) . .
N4 C4 N1 115.0(4) . .
N4 C4 C5 102.7(4) . .
N1 C4 C5 103.1(4) . .
N4 C4 H4 111.8 . .
N1 C4 H4 111.8 . .
C5 C4 H4 111.8 . .
N3 C5 N2 114.1(4) . .
N3 C5 C4 102.4(4) . .
N2 C5 C4 103.2(4) . .
N3 C5 H5 112.2 . .
N2 C5 H5 112.2 . .
C4 C5 H5 112.2 . .
O16 C6 N4 127.3(5) . .
O16 C6 N3 124.5(5) . .
N4 C6 N3 108.2(4) . .
N2 C7 N5 113.2(4) . .
N2 C7 H7A 108.9 . .
N5 C7 H7A 108.9 . .
N2 C7 H7B 108.9 . .
N5 C7 H7B 108.9 . .
H7A C7 H7B 107.8 . .
N3 C8 N6 113.6(4) . .
N3 C8 H8A 108.8 . .
N6 C8 H8A 108.8 . .
N3 C8 H8B 108.8 . .
N6 C8 H8B 108.8 . .
H8A C8 H8B 107.7 . .
O17 C9 N5 126.0(5) . .
O17 C9 N6 126.0(5) . 2_654
N5 C9 N6 108.0(5) . 2_654
N6 C10 N5 115.4(5) . .
N6 C10 C10 103.7(5) . 2_654
N5 C10 C10 102.6(5) . 2_654
N6 C10 H10 111.5 . .
N5 C10 H10 111.5 . .
C10 C10 H10 111.5 2_654 .
N1 C11 N1 114.3(5) . 6_565
N1 C11 H11A 108.7 . .
N1 C11 H11A 108.7 6_565 .
N1 C11 H11B 108.7 . .
N1 C11 H11B 108.7 6_565 .
H11A C11 H11B 107.6 . .
N4 C12 N4 112.2(6) . 6_565
N4 C12 H12C 109.2 . .
N4 C12 H12C 109.2 6_565 .
N4 C12 H12D 109.2 . .
N4 C12 H12D 109.2 6_565 .
H12C C12 H12D 107.9 . .

loop_
_geom_bond_atom_site_label_1
_geom_bond_atom_site_label_2
_geom_bond_distance
_geom_bond_site_symmetry_2
U1 O1 1.767(4) .
U1 O2 1.771(4) .
U1 O11 2.330(3) 6_575
U1 O11 2.330(3) .
U1 O5 2.411(3) .
U1 O5 2.411(3) 6_575
U1 O12 2.425(5) .
U2 O4 1.759(5) .
U2 O3 1.777(5) .
U2 O11 2.298(3) .
U2 O11 2.298(3) 6_575
U2 O14 2.399(5) .
U2 O13 2.473(4) 6_575
U2 O13 2.473(4) .
Nd O18 2.384(5) 6_565
Nd O18 2.384(5) .
Nd O8 2.392(4) .
Nd O8 2.392(4) 6_565
Nd O15 2.444(4) 6_565
Nd O15 2.444(4) .
Nd O20 2.494(9) .
Nd O19 2.531(6) .
S1 O6 1.441(4) .
S1 O7 1.449(3) .
S1 O5 1.478(3) .
S1 C1 1.781(5) .
S2 O10 1.436(4) .
S2 O9 1.437(4) .
S2 O8 1.458(4) .
S2 C2 1.775(5) .
O11 H11 0.9428 .
O12 H12A 0.8182 .
O12 H12B 0.7840 .
O13 H13A 0.8991 .
O13 H13B 0.9165 .
O14 H14A 0.8109 .
O14 H14B 0.8291 .
O15 C3 1.229(6) .
O16 C6 1.228(6) .
O17 C9 1.227(6) .
O18 H18A 0.8654 .
O18 H18B 0.9405 .
O19 H19 0.9529 .
O20 H20 0.9795 .
O21 N7 1.192(14) .
O22 N7 1.216(14) .
O23 N7 1.131(14) .
N1 C3 1.351(6) .
N1 C11 1.438(5) .
N1 C4 1.460(6) .
N2 C3 1.362(7) .
N2 C7 1.423(7) .
N2 C5 1.463(6) .
N3 C6 1.362(7) .
N3 C8 1.431(7) .
N3 C5 1.448(6) .
N4 C6 1.339(7) .
N4 C4 1.445(6) .
N4 C12 1.462(6) .
N5 C9 1.358(7) .
N5 C10 1.449(7) .
N5 C7 1.454(6) .
N6 C9 1.367(6) 2_654
N6 C10 1.419(7) .
N6 C8 1.469(7) .
C1 C2 1.507(7) .
C1 H1A 0.9700 .
C1 H1B 0.9700 .
C2 H2A 0.9700 .
C2 H2B 0.9700 .
C4 C5 1.553(8) .
C4 H4 0.9800 .
C5 H5 0.9800 .
C7 H7A 0.9700 .
C7 H7B 0.9700 .
C8 H8A 0.9700 .
C8 H8B 0.9700 .
C9 N6 1.368(6) 2_654
C10 C10 1.551(11) 2_654
C10 H10 0.9800 .
C11 N1 1.438(5) 6_565
C11 H11A 0.9700 .
C11 H11B 0.9700 .
C12 N4 1.462(6) 6_565
C12 H12C 0.9700 .
C12 H12D 0.9700 .

loop_
_geom_hbond_atom_site_label_D
_geom_hbond_atom_site_label_H
_geom_hbond_atom_site_label_A
_geom_hbond_distance_DH
_geom_hbond_distance_HA
_geom_hbond_distance_DA
_geom_hbond_angle_DHA
_geom_hbond_site_symmetry_A
O11 H11 O6 0.94 1.88 2.784(5) 161.1 7_666
O12 H12A O24 0.82 1.90 2.717(7) 176.2 .
O12 H12B O26 0.78 1.81 2.596(12) 177.2 .
O13 H13A O7 0.90 1.99 2.852(5) 159.7 7_666
O13 H13B O10 0.92 2.04 2.712(5) 128.5 1_556
O14 H14A O24 0.81 1.99 2.760(8) 157.3 1_556
O14 H14B O25 0.83 1.97 2.706(13) 146.7 .
O18 H18A O17 0.87 2.14 2.815(7) 134.1 .
O18 H18B O27 0.94 2.01 2.716(13) 130.9 .
O19 H19 O16 0.95 1.91 2.825(6) 160.0 1_556
